data_7114376
loop_
_publ_author_name
'Gibson, Vernon C.'
'Redshaw, Carl'
'Elsegood, Mark R. J.'

_publ_section_title
;
 Novel tungsten calix[8]arene complexesElectronic supplementary
 information (ESI) available: selected spectroscopic data. See
 http://www.rsc.org/suppdata/cc/b2/b201777f/
;
_journal_issue 11
_journal_name_full 'Chemical Communications'
_journal_page_first 1200
_journal_paper_doi 10.1039/b201777f
_journal_year 2002
_chemical_formula_sum 'C108 H134 N10 Na2 O8 W2'
_chemical_formula_weight 2113.93
_chemical_name_systematic
;
?
;
_space_group_IT_number 2
_symmetry_cell_setting triclinic
_symmetry_space_group_name_Hall '-P 1'
_symmetry_space_group_name_H-M 'P -1'
_atom_sites_solution_hydrogens geom
_atom_sites_solution_primary direct
_atom_sites_solution_secondary difmap
_audit_creation_method SHELXL-97
_cell_angle_alpha 78.519(2)
_cell_angle_beta 77.455(2)
_cell_angle_gamma 65.342(2)
_cell_formula_units_Z 2
_cell_length_a 13.8499(9)
_cell_length_b 14.8714(10)
_cell_length_c 28.9308(19)
_cell_measurement_reflns_used 12243
_cell_measurement_temperature 173(2)
_cell_measurement_theta_max 27.95
_cell_measurement_theta_min 2.23
_cell_volume 5246.5(6)
_computing_cell_refinement 'local programs'
_computing_data_collection 'Bruker SMART'
_computing_data_reduction 'Bruker SAINT'
_computing_molecular_graphics 'Bruker SHELXTL'
_computing_publication_material 'Bruker SHELXTL and local programs'
_computing_structure_refinement 'Bruker SHELXTL'
_computing_structure_solution 'Bruker SHELXTL'
_diffrn_ambient_temperature 173(2)
_diffrn_measured_fraction_theta_full 0.974
_diffrn_measured_fraction_theta_max 0.858
_diffrn_measurement_device_type 'Bruker SMART 1K CCD diffractometer'
_diffrn_measurement_method '\w rotation with narrow frames'
_diffrn_radiation_monochromator graphite
_diffrn_radiation_source 'sealed tube'
_diffrn_radiation_type MoK\a
_diffrn_radiation_wavelength 0.71073
_diffrn_reflns_av_R_equivalents 0.1002
_diffrn_reflns_av_sigmaI/netI 0.2514
_diffrn_reflns_limit_h_max 18
_diffrn_reflns_limit_h_min -18
_diffrn_reflns_limit_k_max 17
_diffrn_reflns_limit_k_min -19
_diffrn_reflns_limit_l_max 39
_diffrn_reflns_limit_l_min -39
_diffrn_reflns_number 39366
_diffrn_reflns_theta_full 26.00
_diffrn_reflns_theta_max 28.92
_diffrn_reflns_theta_min 1.64
_diffrn_standards_decay_% 0
_diffrn_standards_number 0
_exptl_absorpt_coefficient_mu 2.257
_exptl_absorpt_correction_T_max 0.840
_exptl_absorpt_correction_T_min 0.481
_exptl_absorpt_correction_type multi-scan
_exptl_crystal_colour 'pale brown'
_exptl_crystal_density_diffrn 1.338
_exptl_crystal_density_method 'not measured'
_exptl_crystal_description 'thick needle'
_exptl_crystal_F_000 2172
_exptl_crystal_size_max 0.38
_exptl_crystal_size_mid 0.08
_exptl_crystal_size_min 0.08
_refine_diff_density_max 4.076
_refine_diff_density_min -2.184
_refine_diff_density_rms 0.207
_refine_ls_extinction_method none
_refine_ls_goodness_of_fit_ref 0.974
_refine_ls_hydrogen_treatment constr
_refine_ls_matrix_type full
_refine_ls_number_parameters 1254
_refine_ls_number_reflns 23757
_refine_ls_number_restraints 260
_refine_ls_restrained_S_all 0.970
_refine_ls_R_factor_all 0.1837
_refine_ls_R_factor_gt 0.0835
_refine_ls_shift/su_max 0.001
_refine_ls_shift/su_mean 0.000
_refine_ls_structure_factor_coef Fsqd
_refine_ls_weighting_details 'calc w=1/[\s^2^(Fo^2^)+(0.0574P)^2^+0.0000P] where P=(Fo^2^+2Fc^2^)/3'
_refine_ls_weighting_scheme calc
_refine_ls_wR_factor_gt 0.1518
_refine_ls_wR_factor_ref 0.1788
_reflns_number_gt 11723
_reflns_number_total 23757
_reflns_threshold_expression I>2\s(I)
_cod_data_source_file b201777f.txt
_cod_data_source_block 2
_cod_original_sg_symbol_H-M P-1
_cod_database_code 7114376

loop_
_symmetry_equiv_pos_as_xyz
'x, y, z'
'-x, -y, -z'

loop_
_atom_site_label
_atom_site_type_symbol
_atom_site_fract_x
_atom_site_fract_y
_atom_site_fract_z
_atom_site_U_iso_or_equiv
_atom_site_adp_type
_atom_site_occupancy
_atom_site_symmetry_multiplicity
_atom_site_calc_flag
_atom_site_refinement_flags
_atom_site_disorder_assembly
_atom_site_disorder_group
W1 W 0.72226(3) 0.39443(3) 0.699471(15) 0.01733(13) Uani 1 1 d U . .
W2 W 0.72870(3) 0.43722(3) 0.770469(15) 0.01733(13) Uani 1 1 d . . .
O1 O 0.5627(5) 0.4512(5) 0.7091(2) 0.0219(17) Uani 1 1 d . . .
O2 O 0.7036(5) 0.5166(5) 0.6519(2) 0.0144(12) Uani 1 1 d U . .
O3 O 0.8723(5) 0.3346(5) 0.6690(2) 0.0168(16) Uani 1 1 d . . .
O4 O 0.7385(5) 0.2575(5) 0.7304(2) 0.0193(17) Uani 1 1 d . . .
O5 O 0.6319(5) 0.3697(5) 0.8083(2) 0.0183(16) Uani 1 1 d . . .
O6 O 0.8407(5) 0.3158(5) 0.7998(2) 0.0209(17) Uani 1 1 d . . .
O7 O 0.8353(5) 0.4990(5) 0.7562(2) 0.0226(17) Uani 1 1 d . . .
O8 O 0.6155(5) 0.5733(5) 0.7586(2) 0.0160(16) Uani 1 1 d . . .
C1 C 0.4787(8) 0.5426(7) 0.7039(3) 0.016(2) Uani 1 1 d U . .
C2 C 0.4135(9) 0.5909(8) 0.7439(4) 0.024(3) Uani 1 1 d . . .
C3 C 0.3283(9) 0.6825(8) 0.7338(4) 0.029(3) Uani 1 1 d . . .
H3 H 0.2854 0.7175 0.7600 0.035 Uiso 1 1 calc R . .
C4 C 0.3018(8) 0.7260(8) 0.6886(4) 0.028(3) Uani 1 1 d . . .
C5 C 0.3698(8) 0.6725(8) 0.6511(4) 0.022(2) Uani 1 1 d U . .
H5 H 0.3562 0.6993 0.6194 0.027 Uiso 1 1 calc R . .
C6 C 0.4555(8) 0.5826(8) 0.6581(4) 0.0192(19) Uani 1 1 d U . .
C7 C 0.2069(10) 0.8234(9) 0.6796(4) 0.038(3) Uani 1 1 d . . .
C8 C 0.2432(12) 0.8963(10) 0.6435(5) 0.076(5) Uani 1 1 d . . .
H8A H 0.3005 0.9053 0.6544 0.114 Uiso 1 1 calc R . .
H8B H 0.1824 0.9605 0.6400 0.114 Uiso 1 1 calc R . .
H8C H 0.2704 0.8701 0.6126 0.114 Uiso 1 1 calc R . .
C9 C 0.1306(11) 0.8009(11) 0.6567(6) 0.080(6) Uani 1 1 d . . .
H9A H 0.1663 0.7793 0.6253 0.120 Uiso 1 1 calc R . .
H9B H 0.0653 0.8612 0.6530 0.120 Uiso 1 1 calc R . .
H9C H 0.1115 0.7480 0.6771 0.120 Uiso 1 1 calc R . .
C10 C 0.1455(12) 0.8715(11) 0.7242(5) 0.071(5) Uani 1 1 d . . .
H10A H 0.1309 0.8215 0.7491 0.107 Uiso 1 1 calc R . .
H10B H 0.0774 0.9253 0.7171 0.107 Uiso 1 1 calc R . .
H10C H 0.1883 0.8989 0.7354 0.107 Uiso 1 1 calc R . .
C11 C 0.5153(8) 0.5241(8) 0.6166(4) 0.025(2) Uani 1 1 d U . .
H11A H 0.4624 0.5349 0.5958 0.030 Uiso 1 1 calc R . .
H11B H 0.5425 0.4525 0.6293 0.030 Uiso 1 1 calc R . .
C12 C 0.7023(8) 0.5278(7) 0.6045(3) 0.0171(14) Uani 1 1 d U . .
C13 C 0.6086(8) 0.5445(8) 0.5853(4) 0.0181(17) Uani 1 1 d U . .
C14 C 0.6077(9) 0.5689(8) 0.5363(4) 0.024(3) Uani 1 1 d . . .
H14 H 0.5436 0.5829 0.5243 0.029 Uiso 1 1 calc R . .
C15 C 0.6967(9) 0.5737(8) 0.5042(4) 0.025(3) Uani 1 1 d . . .
C16 C 0.7922(8) 0.5470(8) 0.5226(4) 0.023(3) Uani 1 1 d . . .
H16 H 0.8550 0.5466 0.5013 0.027 Uiso 1 1 calc R . .
C17 C 0.7972(8) 0.5213(7) 0.5710(3) 0.0175(18) Uani 1 1 d U . .
C18 C 0.6948(10) 0.5983(9) 0.4504(4) 0.031(3) Uani 1 1 d . . .
C19 C 0.7345(13) 0.6843(11) 0.4307(4) 0.065(5) Uani 1 1 d . . .
H19A H 0.7226 0.7073 0.3975 0.098 Uiso 1 1 calc R . .
H19B H 0.8113 0.6600 0.4324 0.098 Uiso 1 1 calc R . .
H19C H 0.6945 0.7397 0.4499 0.098 Uiso 1 1 calc R . .
C20 C 0.7723(13) 0.5055(12) 0.4251(4) 0.072(5) Uani 1 1 d . . .
H20A H 0.7548 0.4479 0.4400 0.107 Uiso 1 1 calc R . .
H20B H 0.8466 0.4915 0.4280 0.107 Uiso 1 1 calc R . .
H20C H 0.7642 0.5188 0.3913 0.107 Uiso 1 1 calc R . .
C21 C 0.5865(10) 0.6306(10) 0.4369(4) 0.043(3) Uani 1 1 d . . .
H21A H 0.5647 0.5740 0.4436 0.064 Uiso 1 1 calc R . .
H21B H 0.5888 0.6553 0.4028 0.064 Uiso 1 1 calc R . .
H21C H 0.5345 0.6840 0.4555 0.064 Uiso 1 1 calc R . .
C22 C 0.9060(7) 0.4712(7) 0.5887(4) 0.018(2) Uani 1 1 d U . .
H22A H 0.8991 0.4845 0.6218 0.021 Uiso 1 1 calc R . .
H22B H 0.9586 0.4965 0.5680 0.021 Uiso 1 1 calc R . .
C23 C 0.9121(8) 0.3001(8) 0.6257(4) 0.020(2) Uani 1 1 d . . .
C24 C 0.9423(8) 0.3591(8) 0.5869(4) 0.020(2) Uani 1 1 d U . .
C25 C 0.9963(8) 0.3200(8) 0.5441(4) 0.024(3) Uani 1 1 d . . .
H25 H 1.0182 0.3612 0.5182 0.029 Uiso 1 1 calc R . .
C26 C 1.0188(9) 0.2221(9) 0.5386(4) 0.032(3) Uani 1 1 d U A .
C27 C 0.9847(8) 0.1645(8) 0.5770(4) 0.024(3) Uani 1 1 d . . .
H27 H 0.9992 0.0975 0.5738 0.029 Uiso 1 1 calc R . .
C28 C 0.9294(9) 0.2018(8) 0.6205(4) 0.025(3) Uani 1 1 d . . .
C29 C 1.0840(10) 0.1780(9) 0.4925(4) 0.039(2) Uani 1 1 d U . .
C30 C 1.0272(18) 0.2500(14) 0.4492(6) 0.062(5) Uani 0.745(15) 1 d PU A 1
H30A H 0.9538 0.2532 0.4528 0.092 Uiso 0.745(15) 1 calc PR A 1
H30B H 1.0679 0.2242 0.4191 0.092 Uiso 0.745(15) 1 calc PR A 1
H30C H 1.0248 0.3169 0.4489 0.092 Uiso 0.745(15) 1 calc PR A 1
C31 C 1.1928(15) 0.1776(16) 0.4838(7) 0.056(4) Uani 0.745(15) 1 d PU A 1
H31A H 1.1885 0.2434 0.4874 0.083 Uiso 0.745(15) 1 calc PR A 1
H31B H 1.2269 0.1620 0.4514 0.083 Uiso 0.745(15) 1 calc PR A 1
H31C H 1.2356 0.1272 0.5069 0.083 Uiso 0.745(15) 1 calc PR A 1
C32 C 1.0838(16) 0.0775(14) 0.4886(6) 0.043(4) Uani 0.745(15) 1 d PU A 1
H32A H 1.0096 0.0819 0.4946 0.064 Uiso 0.745(15) 1 calc PR A 1
H32B H 1.1245 0.0268 0.5122 0.064 Uiso 0.745(15) 1 calc PR A 1
H32C H 1.1171 0.0591 0.4565 0.064 Uiso 0.745(15) 1 calc PR A 1
C30X C 1.116(5) 0.253(4) 0.4562(17) 0.050(6) Uani 0.255(15) 1 d PU A 2
H30D H 1.1444 0.2875 0.4718 0.074 Uiso 0.255(15) 1 calc PR A 2
H30E H 1.0529 0.3018 0.4422 0.074 Uiso 0.255(15) 1 calc PR A 2
H30F H 1.1713 0.2185 0.4310 0.074 Uiso 0.255(15) 1 calc PR A 2
C31X C 1.200(4) 0.107(4) 0.5083(19) 0.051(7) Uani 0.255(15) 1 d PU A 2
H31D H 1.2332 0.1481 0.5156 0.076 Uiso 0.255(15) 1 calc PR A 2
H31E H 1.2460 0.0687 0.4823 0.076 Uiso 0.255(15) 1 calc PR A 2
H31F H 1.1905 0.0612 0.5367 0.076 Uiso 0.255(15) 1 calc PR A 2
C32X C 1.029(5) 0.135(5) 0.4738(19) 0.046(6) Uani 0.255(15) 1 d PU A 2
H32D H 1.0120 0.0862 0.4983 0.070 Uiso 0.255(15) 1 calc PR A 2
H32E H 1.0754 0.1024 0.4461 0.070 Uiso 0.255(15) 1 calc PR A 2
H32F H 0.9630 0.1876 0.4640 0.070 Uiso 0.255(15) 1 calc PR A 2
C33 C 0.8951(8) 0.1340(8) 0.6611(4) 0.024(3) Uani 1 1 d . . .
H33A H 0.9143 0.1420 0.6906 0.029 Uiso 1 1 calc R . .
H33B H 0.9387 0.0643 0.6546 0.029 Uiso 1 1 calc R . .
C34 C 0.7053(8) 0.2071(8) 0.7073(3) 0.018(2) Uani 1 1 d . . .
C35 C 0.7778(8) 0.1479(7) 0.6711(3) 0.019(3) Uani 1 1 d . . .
C36 C 0.7358(9) 0.0977(8) 0.6498(4) 0.024(3) Uani 1 1 d . . .
H36 H 0.7814 0.0585 0.6254 0.028 Uiso 1 1 calc R . .
C37 C 0.6324(8) 0.1022(7) 0.6624(4) 0.018(2) Uani 1 1 d . . .
C38 C 0.5653(9) 0.1583(8) 0.6995(3) 0.025(3) Uani 1 1 d . . .
H38 H 0.4933 0.1633 0.7087 0.030 Uiso 1 1 calc R . .
C39 C 0.6050(8) 0.2071(8) 0.7231(3) 0.017(2) Uani 1 1 d . . .
C40 C 0.5977(9) 0.0437(8) 0.6366(4) 0.026(3) Uani 1 1 d . . .
C41 C 0.4775(10) 0.0618(10) 0.6533(5) 0.048(4) Uani 1 1 d . . .
H41A H 0.4331 0.1326 0.6458 0.072 Uiso 1 1 calc R . .
H41B H 0.4658 0.0426 0.6878 0.072 Uiso 1 1 calc R . .
H41C H 0.4578 0.0217 0.6369 0.072 Uiso 1 1 calc R . .
C42 C 0.6632(10) -0.0668(8) 0.6460(4) 0.037(3) Uani 1 1 d . . .
H42A H 0.6384 -0.1034 0.6298 0.056 Uiso 1 1 calc R . .
H42B H 0.6546 -0.0882 0.6804 0.056 Uiso 1 1 calc R . .
H42C H 0.7392 -0.0806 0.6339 0.056 Uiso 1 1 calc R . .
C43 C 0.6094(11) 0.0758(10) 0.5831(4) 0.044(4) Uani 1 1 d . . .
H43A H 0.5577 0.1443 0.5765 0.065 Uiso 1 1 calc R . .
H43B H 0.5957 0.0312 0.5670 0.065 Uiso 1 1 calc R . .
H43C H 0.6825 0.0727 0.5714 0.065 Uiso 1 1 calc R . .
C44 C 0.5362(8) 0.2634(8) 0.7649(3) 0.018(2) Uani 1 1 d . . .
H44A H 0.5212 0.3352 0.7557 0.022 Uiso 1 1 calc R . .
H44B H 0.4666 0.2558 0.7719 0.022 Uiso 1 1 calc R . .
C45 C 0.6351(7) 0.2792(7) 0.8281(3) 0.012(2) Uani 1 1 d . . .
C46 C 0.5875(8) 0.2285(8) 0.8094(4) 0.018(2) Uani 1 1 d . . .
C47 C 0.5883(8) 0.1373(8) 0.8353(4) 0.022(3) Uani 1 1 d . . .
H47 H 0.5559 0.1032 0.8234 0.027 Uiso 1 1 calc R . .
C48 C 0.6333(8) 0.0934(8) 0.8771(4) 0.024(3) Uani 1 1 d . . .
C49 C 0.6806(8) 0.1451(8) 0.8934(3) 0.021(3) Uani 1 1 d . . .
H49 H 0.7123 0.1181 0.9217 0.025 Uiso 1 1 calc R . .
C50 C 0.6824(8) 0.2351(8) 0.8693(4) 0.021(3) Uani 1 1 d . . .
C51 C 0.6188(9) -0.0002(9) 0.9047(4) 0.027(3) Uani 1 1 d . . .
C52 C 0.5012(10) 0.0263(10) 0.9254(5) 0.050(4) Uani 1 1 d . . .
H52A H 0.4819 0.0676 0.9511 0.075 Uiso 1 1 calc R . .
H52B H 0.4890 -0.0349 0.9381 0.075 Uiso 1 1 calc R . .
H52C H 0.4568 0.0633 0.9003 0.075 Uiso 1 1 calc R . .
C53 C 0.6848(11) -0.0447(9) 0.9455(4) 0.048(4) Uani 1 1 d . . .
H53A H 0.6578 0.0018 0.9694 0.071 Uiso 1 1 calc R . .
H53B H 0.7603 -0.0568 0.9332 0.071 Uiso 1 1 calc R . .
H53C H 0.6788 -0.1079 0.9602 0.071 Uiso 1 1 calc R . .
C54 C 0.6552(11) -0.0820(9) 0.8715(4) 0.046(4) Uani 1 1 d . . .
H54A H 0.6550 -0.1443 0.8906 0.069 Uiso 1 1 calc R . .
H54B H 0.7280 -0.0926 0.8548 0.069 Uiso 1 1 calc R . .
H54C H 0.6058 -0.0609 0.8482 0.069 Uiso 1 1 calc R . .
C55 C 0.7253(8) 0.2896(8) 0.8928(3) 0.022(3) Uani 1 1 d . . .
H55A H 0.6866 0.3618 0.8835 0.026 Uiso 1 1 calc R . .
H55B H 0.7051 0.2766 0.9277 0.026 Uiso 1 1 calc R . .
C56 C 0.8924(9) 0.2931(8) 0.8389(4) 0.025(3) Uani 1 1 d . . .
C57 C 0.8408(8) 0.2690(7) 0.8837(4) 0.020(3) Uani 1 1 d . . .
C58 C 0.9057(9) 0.2306(8) 0.9207(4) 0.025(3) Uani 1 1 d . . .
H58 H 0.8740 0.2105 0.9514 0.030 Uiso 1 1 calc R . .
C59 C 1.0117(9) 0.2202(8) 0.9155(4) 0.023(3) Uani 1 1 d . . .
C60 C 1.0522(8) 0.2576(8) 0.8715(4) 0.022(3) Uani 1 1 d . . .
H60 H 1.1226 0.2569 0.8669 0.026 Uiso 1 1 calc R . .
C61 C 0.9927(8) 0.2965(8) 0.8334(4) 0.020(2) Uani 1 1 d . . .
C62 C 1.0782(10) 0.1753(9) 0.9558(4) 0.032(3) Uani 1 1 d . . .
C63 C 1.0231(12) 0.1393(12) 1.0011(5) 0.070(5) Uani 1 1 d . . .
H63A H 1.0104 0.0820 0.9963 0.104 Uiso 1 1 calc R . .
H63B H 0.9543 0.1929 1.0107 0.104 Uiso 1 1 calc R . .
H63C H 1.0684 0.1193 1.0261 0.104 Uiso 1 1 calc R . .
C64 C 1.1812(13) 0.0905(13) 0.9393(5) 0.093(7) Uani 1 1 d . . .
H64A H 1.2258 0.0627 0.9648 0.139 Uiso 1 1 calc R . .
H64B H 1.2206 0.1155 0.9110 0.139 Uiso 1 1 calc R . .
H64C H 1.1639 0.0383 0.9313 0.139 Uiso 1 1 calc R . .
C65 C 1.1107(13) 0.2566(12) 0.9678(5) 0.066(5) Uani 1 1 d . . .
H65A H 1.0462 0.3172 0.9736 0.100 Uiso 1 1 calc R . .
H65B H 1.1604 0.2721 0.9409 0.100 Uiso 1 1 calc R . .
H65C H 1.1458 0.2313 0.9964 0.100 Uiso 1 1 calc R . .
C66 C 1.0292(8) 0.3587(7) 0.7897(3) 0.021(3) Uani 1 1 d . . .
H66A H 1.1082 0.3374 0.7847 0.026 Uiso 1 1 calc R . .
H66B H 1.0074 0.3516 0.7607 0.026 Uiso 1 1 calc R . .
C67 C 0.8705(8) 0.5257(8) 0.7886(3) 0.019(2) Uani 1 1 d . . .
C68 C 0.9735(8) 0.4658(8) 0.8010(4) 0.019(2) Uani 1 1 d . . .
C69 C 1.0177(8) 0.4997(8) 0.8288(4) 0.023(3) Uani 1 1 d . . .
H69 H 1.0866 0.4574 0.8371 0.028 Uiso 1 1 calc R . .
C70 C 0.9654(8) 0.5947(8) 0.8455(4) 0.025(2) Uani 1 1 d U . .
C71 C 0.8625(8) 0.6482(8) 0.8348(4) 0.024(2) Uani 1 1 d U . .
H71 H 0.8228 0.7104 0.8470 0.029 Uiso 1 1 calc R . .
C72 C 0.8137(8) 0.6191(8) 0.8081(4) 0.022(2) Uani 1 1 d U . .
C73 C 1.0195(9) 0.6300(9) 0.8735(4) 0.030(3) Uani 1 1 d . . .
C74 C 1.0538(11) 0.5562(10) 0.9185(5) 0.054(4) Uani 1 1 d . . .
H74A H 1.0937 0.5787 0.9345 0.081 Uiso 1 1 calc R . .
H74B H 1.0998 0.4898 0.9092 0.081 Uiso 1 1 calc R . .
H74C H 0.9898 0.5535 0.9402 0.081 Uiso 1 1 calc R . .
C75 C 0.9527(9) 0.7319(10) 0.8894(4) 0.044(4) Uani 1 1 d . . .
H75A H 0.9361 0.7817 0.8613 0.066 Uiso 1 1 calc R . .
H75B H 0.9931 0.7484 0.9080 0.066 Uiso 1 1 calc R . .
H75C H 0.8857 0.7315 0.9091 0.066 Uiso 1 1 calc R . .
C76 C 1.1250(11) 0.6339(11) 0.8419(5) 0.061(4) Uani 1 1 d . . .
H76A H 1.1074 0.6803 0.8129 0.091 Uiso 1 1 calc R . .
H76B H 1.1726 0.5672 0.8333 0.091 Uiso 1 1 calc R . .
H76C H 1.1614 0.6566 0.8598 0.091 Uiso 1 1 calc R . .
C77 C 0.7009(8) 0.6858(8) 0.7971(4) 0.023(3) Uani 1 1 d . . .
H77A H 0.7016 0.6884 0.7625 0.027 Uiso 1 1 calc R . .
H77B H 0.6855 0.7541 0.8031 0.027 Uiso 1 1 calc R . .
C78 C 0.5657(8) 0.6088(8) 0.8022(4) 0.020(2) Uani 1 1 d . . .
C79 C 0.6064(8) 0.6574(8) 0.8245(4) 0.019(2) Uani 1 1 d . . .
C80 C 0.5547(9) 0.6866(8) 0.8680(4) 0.026(3) Uani 1 1 d . . .
H80 H 0.5834 0.7185 0.8835 0.031 Uiso 1 1 calc R . .
C81 C 0.4626(9) 0.6725(10) 0.8908(4) 0.033(3) Uani 1 1 d U B .
C82 C 0.4197(9) 0.6288(9) 0.8662(4) 0.028(3) Uani 1 1 d . . .
H82 H 0.3552 0.6200 0.8807 0.034 Uiso 1 1 calc R . .
C83 C 0.4681(8) 0.5975(8) 0.8211(4) 0.020(3) Uani 1 1 d . . .
C84 C 0.4073(11) 0.7038(11) 0.9402(4) 0.047(3) Uani 1 1 d U . .
C85 C 0.4906(17) 0.659(2) 0.9738(7) 0.063(5) Uani 0.694(18) 1 d PU B 1
H85A H 0.5192 0.5862 0.9763 0.094 Uiso 0.694(18) 1 calc PR B 1
H85B H 0.4570 0.6802 1.0055 0.094 Uiso 0.694(18) 1 calc PR B 1
H85C H 0.5492 0.6821 0.9615 0.094 Uiso 0.694(18) 1 calc PR B 1
C86 C 0.360(2) 0.8162(16) 0.9366(7) 0.063(5) Uani 0.694(18) 1 d PU B 1
H86A H 0.3246 0.8368 0.9683 0.095 Uiso 0.694(18) 1 calc PR B 1
H86B H 0.3063 0.8435 0.9147 0.095 Uiso 0.694(18) 1 calc PR B 1
H86C H 0.4166 0.8413 0.9246 0.095 Uiso 0.694(18) 1 calc PR B 1
C87 C 0.3164(18) 0.6644(19) 0.9621(8) 0.053(5) Uani 0.694(18) 1 d PU B 1
H87A H 0.3467 0.5914 0.9646 0.079 Uiso 0.694(18) 1 calc PR B 1
H87B H 0.2605 0.6917 0.9415 0.079 Uiso 0.694(18) 1 calc PR B 1
H87C H 0.2850 0.6854 0.9939 0.079 Uiso 0.694(18) 1 calc PR B 1
C85X C 0.451(4) 0.609(4) 0.9755(16) 0.063(7) Uani 0.306(18) 1 d PU B 2
H85D H 0.4196 0.6243 1.0082 0.095 Uiso 0.306(18) 1 calc PR B 2
H85E H 0.5297 0.5861 0.9721 0.095 Uiso 0.306(18) 1 calc PR B 2
H85F H 0.4329 0.5567 0.9687 0.095 Uiso 0.306(18) 1 calc PR B 2
C86X C 0.436(4) 0.780(4) 0.9554(16) 0.057(5) Uani 0.306(18) 1 d PU B 2
H86D H 0.3968 0.7953 0.9874 0.086 Uiso 0.306(18) 1 calc PR B 2
H86E H 0.4153 0.8409 0.9328 0.086 Uiso 0.306(18) 1 calc PR B 2
H86F H 0.5131 0.7532 0.9560 0.086 Uiso 0.306(18) 1 calc PR B 2
C87X C 0.291(4) 0.726(5) 0.9489(19) 0.058(6) Uani 0.306(18) 1 d PU B 2
H87D H 0.2606 0.7457 0.9809 0.087 Uiso 0.306(18) 1 calc PR B 2
H87E H 0.2798 0.6664 0.9463 0.087 Uiso 0.306(18) 1 calc PR B 2
H87F H 0.2556 0.7804 0.9252 0.087 Uiso 0.306(18) 1 calc PR B 2
C88 C 0.4255(8) 0.5485(8) 0.7949(3) 0.021(3) Uani 1 1 d . . .
H88A H 0.3544 0.5521 0.8123 0.025 Uiso 1 1 calc R . .
H88B H 0.4740 0.4771 0.7956 0.025 Uiso 1 1 calc R . .
Na1 Na 0.6174(4) 0.6711(3) 0.68248(15) 0.0333(12) Uani 1 1 d . . .
Na2 Na 0.8555(4) 0.1673(3) 0.78322(16) 0.0359(12) Uani 1 1 d . . .
N1 N 0.5642(10) 0.7733(8) 0.6081(4) 0.054(3) Uani 1 1 d . . .
C89 C 0.5292(11) 0.8105(10) 0.5738(5) 0.042(3) Uani 1 1 d . . .
C90 C 0.4830(14) 0.8579(12) 0.5311(5) 0.081(6) Uani 1 1 d . . .
H90A H 0.4410 0.9290 0.5337 0.122 Uiso 1 1 calc R . .
H90B H 0.4360 0.8270 0.5267 0.122 Uiso 1 1 calc R . .
H90C H 0.5404 0.8502 0.5037 0.122 Uiso 1 1 calc R . .
N2 N 0.7922(9) 0.6873(8) 0.6698(4) 0.042(3) Uani 1 1 d . . .
C91 C 0.8787(11) 0.6428(10) 0.6742(4) 0.036(3) Uani 1 1 d . . .
C92 C 0.9928(10) 0.5820(11) 0.6780(5) 0.054(4) Uani 1 1 d . . .
H92A H 1.0062 0.5112 0.6806 0.081 Uiso 1 1 calc R . .
H92B H 1.0105 0.5950 0.7063 0.081 Uiso 1 1 calc R . .
H92C H 1.0378 0.5994 0.6495 0.081 Uiso 1 1 calc R . .
N3 N 0.4960(10) 0.8137(8) 0.7249(4) 0.051(3) Uani 1 1 d . . .
C93 C 0.4405(15) 0.8528(13) 0.7582(7) 0.079(6) Uani 1 1 d . . .
C94 C 0.374(2) 0.904(2) 0.7994(7) 0.202(16) Uani 1 1 d . . .
N4 N 0.8635(9) 0.0044(8) 0.7802(4) 0.046(3) Uani 1 1 d . . .
C95 C 0.8479(11) -0.0492(11) 0.7647(5) 0.046(4) Uani 1 1 d . . .
C96 C 0.8262(15) -0.1191(12) 0.7446(5) 0.080(6) Uani 1 1 d . . .
H96A H 0.7741 -0.0825 0.7224 0.120 Uiso 1 1 calc R . .
H96B H 0.7967 -0.1587 0.7702 0.120 Uiso 1 1 calc R . .
H96C H 0.8930 -0.1634 0.7274 0.120 Uiso 1 1 calc R . .
N5 N 1.0491(10) 0.1243(8) 0.7548(4) 0.056(3) Uani 1 1 d . . .
C97 C 1.0942(12) 0.1495(11) 0.7206(6) 0.052(4) Uani 1 1 d . . .
C98 C 1.1517(13) 0.1825(13) 0.6768(6) 0.081(6) Uani 1 1 d . . .
H98A H 1.2099 0.1955 0.6844 0.122 Uiso 1 1 calc R . .
H98B H 1.1019 0.2437 0.6609 0.122 Uiso 1 1 calc R . .
H98C H 1.1819 0.1304 0.6555 0.122 Uiso 1 1 calc R . .
N6 N 0.7530(13) 0.6377(13) 0.9724(5) 0.102(6) Uani 1 1 d . . .
C99 C 0.7708(13) 0.5713(14) 0.9543(5) 0.062(5) Uani 1 1 d . . .
C100 C 0.7943(12) 0.4854(10) 0.9292(5) 0.060(4) Uani 1 1 d . . .
H10D H 0.8715 0.4557 0.9176 0.090 Uiso 1 1 calc R . .
H10E H 0.7543 0.5080 0.9021 0.090 Uiso 1 1 calc R . .
H10F H 0.7725 0.4356 0.9512 0.090 Uiso 1 1 calc R . .
N7 N 0.6967(13) 0.2455(14) 0.4737(5) 0.105(6) Uani 1 1 d . . .
C101 C 0.7096(11) 0.2712(12) 0.5055(5) 0.053(4) Uani 1 1 d . . .
C102 C 0.7212(11) 0.3030(10) 0.5473(4) 0.048(4) Uani 1 1 d . . .
H10G H 0.6587 0.3081 0.5719 0.072 Uiso 1 1 calc R . .
H10H H 0.7263 0.3682 0.5388 0.072 Uiso 1 1 calc R . .
H10I H 0.7866 0.2542 0.5596 0.072 Uiso 1 1 calc R . .
N8 N -0.0067(13) 1.0089(12) 0.8725(6) 0.107(5) Uani 1 1 d . . .
C103 C 0.0898(17) 0.9207(14) 0.8635(7) 0.081(6) Uani 1 1 d . . .
C104 C 0.1603(15) 0.8531(14) 0.8584(8) 0.119(9) Uani 1 1 d . . .
H10J H 0.2215 0.8699 0.8421 0.178 Uiso 1 1 calc R . .
H10K H 0.1473 0.8134 0.8390 0.178 Uiso 1 1 calc R . .
H10L H 0.1761 0.8146 0.8895 0.178 Uiso 1 1 calc R . .
N9 N 0.2918(10) 0.3305(11) 0.8478(5) 0.071(4) Uani 1 1 d . . .
C105 C 0.3367(11) 0.3347(11) 0.8747(5) 0.047(4) Uani 1 1 d . . .
C106 C 0.3911(12) 0.3436(11) 0.9093(5) 0.061(4) Uani 1 1 d . . .
H10M H 0.4092 0.4023 0.8991 0.092 Uiso 1 1 calc R . .
H10N H 0.4571 0.2838 0.9124 0.092 Uiso 1 1 calc R . .
H10O H 0.3442 0.3508 0.9402 0.092 Uiso 1 1 calc R . .
N10 N 1.2802(11) 0.3195(11) 0.6970(4) 0.069(4) Uani 1 1 d . . .
C107 C 1.2720(10) 0.3866(11) 0.7123(4) 0.039(3) Uani 1 1 d . . .
C108 C 1.2617(11) 0.4725(11) 0.7314(5) 0.055(4) Uani 1 1 d . . .
H10P H 1.2833 0.5175 0.7058 0.082 Uiso 1 1 calc R . .
H10Q H 1.3079 0.4516 0.7561 0.082 Uiso 1 1 calc R . .
H10R H 1.1867 0.5071 0.7454 0.082 Uiso 1 1 calc R . .

loop_
_atom_site_aniso_label
_atom_site_aniso_U_11
_atom_site_aniso_U_22
_atom_site_aniso_U_33
_atom_site_aniso_U_23
_atom_site_aniso_U_13
_atom_site_aniso_U_12
W1 0.0148(3) 0.0169(3) 0.0204(3) -0.0066(2) -0.0003(2) -0.0055(2)
W2 0.0151(3) 0.0175(3) 0.0200(3) -0.0061(2) -0.0003(2) -0.0064(2)
O1 0.021(4) 0.012(4) 0.037(4) -0.004(3) -0.011(3) -0.006(3)
O2 0.013(3) 0.017(2) 0.022(2) -0.0073(15) 0.001(2) -0.013(2)
O3 0.020(4) 0.018(4) 0.018(4) -0.007(3) 0.006(3) -0.014(3)
O4 0.010(4) 0.025(4) 0.028(4) -0.011(3) -0.001(3) -0.010(3)
O5 0.017(4) 0.023(4) 0.018(4) -0.009(3) 0.002(3) -0.010(3)
O6 0.012(4) 0.028(4) 0.022(4) -0.008(3) -0.004(3) -0.004(3)
O7 0.017(4) 0.028(5) 0.030(4) -0.016(3) 0.001(3) -0.013(4)
O8 0.009(4) 0.014(4) 0.021(4) -0.012(3) 0.002(3) 0.001(3)
C1 0.014(5) 0.014(5) 0.027(4) -0.007(3) -0.002(4) -0.009(4)
C2 0.024(6) 0.034(7) 0.026(6) -0.005(5) 0.002(5) -0.025(6)
C3 0.027(7) 0.023(7) 0.041(7) -0.016(6) 0.003(6) -0.012(6)
C4 0.015(6) 0.025(7) 0.038(7) -0.003(5) -0.002(5) -0.003(5)
C5 0.021(5) 0.026(5) 0.023(5) -0.003(3) -0.004(4) -0.012(3)
C6 0.016(3) 0.025(3) 0.026(3) -0.008(3) -0.004(3) -0.014(3)
C7 0.035(8) 0.032(8) 0.040(8) -0.006(6) -0.007(6) -0.004(6)
C8 0.057(11) 0.046(10) 0.078(12) 0.017(8) -0.004(9) 0.012(8)
C9 0.036(10) 0.056(11) 0.136(16) -0.027(10) -0.035(10) 0.013(8)
C10 0.062(11) 0.049(10) 0.057(10) -0.012(8) -0.012(8) 0.028(8)
C11 0.019(5) 0.034(5) 0.027(4) -0.010(4) -0.003(4) -0.013(4)
C12 0.017(3) 0.017(3) 0.022(2) -0.0055(17) -0.001(2) -0.011(3)
C13 0.018(3) 0.018(4) 0.022(4) -0.009(3) -0.002(3) -0.008(4)
C14 0.025(7) 0.022(6) 0.031(7) -0.013(5) -0.002(5) -0.012(5)
C15 0.038(7) 0.015(6) 0.029(7) -0.007(5) -0.005(5) -0.016(6)
C16 0.017(6) 0.031(7) 0.023(6) -0.008(5) 0.001(5) -0.012(5)
C17 0.020(3) 0.016(4) 0.021(3) -0.007(3) 0.001(3) -0.011(4)
C18 0.038(8) 0.032(7) 0.020(6) -0.007(5) 0.000(5) -0.011(6)
C19 0.108(14) 0.086(12) 0.033(8) 0.016(8) -0.019(8) -0.073(11)
C20 0.085(13) 0.084(13) 0.024(8) -0.029(8) 0.007(8) -0.010(10)
C21 0.048(9) 0.059(10) 0.030(7) -0.007(6) -0.010(6) -0.026(8)
C22 0.010(5) 0.019(4) 0.028(5) -0.010(4) 0.008(4) -0.012(4)
C23 0.011(5) 0.030(7) 0.027(6) -0.012(5) 0.001(4) -0.013(5)
C24 0.010(5) 0.016(4) 0.034(6) -0.009(4) -0.001(4) -0.003(4)
C25 0.025(6) 0.034(7) 0.024(6) -0.009(5) 0.001(5) -0.022(6)
C26 0.037(6) 0.029(6) 0.033(5) -0.020(4) 0.011(4) -0.017(5)
C27 0.022(6) 0.017(6) 0.034(7) -0.007(5) -0.001(5) -0.009(5)
C28 0.020(6) 0.026(7) 0.029(7) -0.001(5) -0.005(5) -0.010(5)
C29 0.044(5) 0.041(5) 0.035(5) -0.023(4) 0.016(4) -0.022(5)
C30 0.080(10) 0.056(8) 0.032(5) -0.017(6) 0.012(7) -0.015(9)
C31 0.049(6) 0.059(10) 0.064(10) -0.037(8) 0.030(5) -0.032(7)
C32 0.051(10) 0.044(6) 0.037(9) -0.032(5) 0.025(7) -0.025(7)
C30X 0.059(12) 0.049(10) 0.041(9) -0.022(8) 0.023(9) -0.029(8)
C31X 0.040(8) 0.054(13) 0.050(14) -0.025(10) 0.020(8) -0.015(9)
C32X 0.053(12) 0.053(13) 0.041(12) -0.038(10) 0.022(10) -0.028(10)
C33 0.009(6) 0.026(7) 0.028(6) -0.010(5) 0.003(5) 0.002(5)
C34 0.016(6) 0.020(6) 0.020(6) 0.000(4) -0.006(4) -0.010(5)
C35 0.020(6) 0.010(6) 0.022(6) -0.002(4) 0.000(5) -0.002(5)
C36 0.030(7) 0.017(6) 0.022(6) -0.004(5) 0.000(5) -0.008(5)
C37 0.009(5) 0.007(6) 0.041(7) -0.014(5) -0.004(5) -0.001(5)
C38 0.039(7) 0.019(6) 0.019(6) -0.001(5) 0.002(5) -0.017(6)
C39 0.007(5) 0.028(7) 0.021(6) -0.004(5) -0.003(4) -0.010(5)
C40 0.026(7) 0.019(6) 0.028(6) -0.001(5) -0.016(5) 0.002(5)
C41 0.033(8) 0.049(9) 0.077(10) -0.036(8) -0.015(7) -0.014(7)
C42 0.041(8) 0.026(7) 0.051(8) -0.015(6) -0.011(6) -0.013(6)
C43 0.068(10) 0.052(9) 0.024(7) -0.004(6) -0.016(7) -0.032(8)
C44 0.015(6) 0.019(6) 0.022(6) -0.008(5) 0.004(4) -0.008(5)
C45 0.008(5) 0.013(6) 0.020(5) -0.009(4) 0.002(4) -0.006(4)
C46 0.008(5) 0.017(6) 0.023(6) -0.011(5) 0.007(4) -0.001(5)
C47 0.018(6) 0.027(7) 0.023(6) -0.007(5) 0.001(5) -0.010(5)
C48 0.015(6) 0.028(7) 0.021(6) -0.002(5) 0.006(5) -0.006(5)
C49 0.016(6) 0.028(7) 0.017(6) -0.009(5) 0.000(4) -0.006(5)
C50 0.012(6) 0.024(7) 0.028(6) -0.005(5) 0.000(5) -0.007(5)
C51 0.033(7) 0.037(8) 0.024(6) 0.000(5) 0.003(5) -0.029(6)
C52 0.048(9) 0.038(8) 0.066(10) -0.003(7) 0.015(7) -0.032(7)
C53 0.061(10) 0.029(8) 0.059(9) 0.014(7) -0.023(8) -0.026(7)
C54 0.059(10) 0.019(7) 0.050(9) -0.002(6) 0.006(7) -0.014(7)
C55 0.021(6) 0.030(7) 0.021(6) -0.012(5) 0.000(5) -0.015(5)
C56 0.024(6) 0.016(6) 0.027(6) -0.009(5) -0.008(5) 0.005(5)
C57 0.019(6) 0.010(6) 0.029(6) -0.012(5) -0.002(5) 0.000(5)
C58 0.029(7) 0.014(6) 0.025(6) -0.007(5) 0.001(5) -0.003(5)
C59 0.023(6) 0.025(7) 0.027(6) -0.008(5) -0.010(5) -0.010(5)
C60 0.007(5) 0.033(7) 0.028(6) -0.016(5) -0.001(4) -0.007(5)
C61 0.013(6) 0.017(6) 0.037(7) -0.006(5) -0.003(5) -0.012(5)
C62 0.036(8) 0.037(8) 0.027(7) 0.000(5) -0.012(6) -0.018(6)
C63 0.074(12) 0.100(14) 0.056(10) 0.030(9) -0.039(9) -0.058(11)
C64 0.070(13) 0.110(16) 0.058(11) -0.019(10) -0.037(9) 0.021(11)
C65 0.090(13) 0.078(12) 0.059(10) 0.000(8) -0.029(9) -0.054(11)
C66 0.023(6) 0.022(6) 0.014(5) -0.007(4) 0.001(4) -0.004(5)
C67 0.025(6) 0.029(7) 0.013(5) 0.003(5) 0.001(4) -0.022(5)
C68 0.013(6) 0.018(6) 0.028(6) -0.004(5) 0.002(5) -0.009(5)
C69 0.012(6) 0.030(7) 0.028(6) -0.008(5) 0.004(5) -0.010(5)
C70 0.019(4) 0.029(6) 0.027(5) -0.010(4) -0.003(4) -0.005(4)
C71 0.018(3) 0.023(4) 0.028(4) -0.007(3) -0.002(3) -0.004(3)
C72 0.018(5) 0.017(5) 0.030(5) -0.001(4) -0.003(4) -0.006(4)
C73 0.015(6) 0.038(8) 0.045(8) -0.021(6) -0.003(5) -0.013(6)
C74 0.048(9) 0.052(10) 0.074(11) -0.024(8) -0.029(8) -0.014(8)
C75 0.031(8) 0.071(10) 0.049(8) -0.037(7) 0.003(6) -0.029(7)
C76 0.052(10) 0.067(11) 0.089(12) -0.044(9) 0.013(8) -0.045(9)
C77 0.023(6) 0.014(6) 0.029(6) -0.007(5) -0.001(5) -0.005(5)
C78 0.017(6) 0.018(6) 0.025(6) -0.001(5) -0.001(5) -0.009(5)
C79 0.010(5) 0.021(6) 0.025(6) -0.009(5) -0.006(4) -0.001(5)
C80 0.030(7) 0.027(7) 0.029(7) -0.013(5) -0.002(5) -0.016(6)
C81 0.026(6) 0.051(7) 0.038(5) -0.030(5) 0.010(4) -0.028(5)
C82 0.015(6) 0.035(8) 0.030(7) -0.008(5) 0.001(5) -0.006(6)
C83 0.012(6) 0.016(6) 0.033(6) -0.006(5) -0.003(5) -0.006(5)
C84 0.043(6) 0.068(6) 0.040(5) -0.034(5) 0.015(4) -0.030(5)
C85 0.056(8) 0.106(12) 0.038(7) -0.041(8) 0.009(6) -0.038(8)
C86 0.070(11) 0.070(7) 0.059(10) -0.050(7) 0.022(8) -0.033(7)
C87 0.048(9) 0.082(11) 0.037(9) -0.035(10) 0.023(7) -0.035(9)
C85X 0.063(13) 0.084(11) 0.040(7) -0.022(9) 0.020(12) -0.033(11)
C86X 0.062(11) 0.082(11) 0.043(11) -0.047(8) 0.010(11) -0.034(9)
C87X 0.045(6) 0.087(15) 0.046(13) -0.033(13) 0.028(7) -0.036(10)
C88 0.013(6) 0.022(6) 0.028(6) -0.012(5) 0.003(5) -0.005(5)
Na1 0.042(3) 0.027(3) 0.032(3) -0.007(2) -0.003(2) -0.014(2)
Na2 0.040(3) 0.024(3) 0.045(3) -0.013(2) -0.010(2) -0.007(2)
N1 0.067(9) 0.036(7) 0.067(9) -0.001(6) -0.024(7) -0.024(7)
C89 0.053(10) 0.038(9) 0.043(9) -0.013(7) -0.005(7) -0.023(8)
C90 0.103(15) 0.084(13) 0.055(10) 0.021(9) -0.031(10) -0.040(12)
N2 0.032(7) 0.029(7) 0.062(8) 0.002(5) -0.009(6) -0.013(6)
C91 0.045(9) 0.033(8) 0.038(8) -0.011(6) 0.006(6) -0.025(7)
C92 0.038(9) 0.070(11) 0.057(10) -0.002(8) -0.002(7) -0.029(8)
N3 0.054(8) 0.035(7) 0.050(8) 0.000(6) 0.000(6) -0.011(6)
C93 0.068(13) 0.064(13) 0.083(14) 0.025(10) -0.018(11) -0.018(10)
C94 0.17(3) 0.24(3) 0.062(15) -0.047(17) 0.040(15) 0.04(2)
N4 0.037(7) 0.029(7) 0.064(8) -0.003(6) 0.002(6) -0.010(6)
C95 0.052(10) 0.046(10) 0.053(9) 0.013(7) -0.013(7) -0.038(8)
C96 0.146(18) 0.081(13) 0.051(10) 0.000(9) -0.025(10) -0.081(13)
N5 0.066(9) 0.036(7) 0.068(9) -0.021(6) 0.001(7) -0.020(7)
C97 0.041(9) 0.045(10) 0.074(12) -0.015(8) -0.010(8) -0.016(8)
C98 0.065(12) 0.096(15) 0.105(15) 0.004(11) -0.027(10) -0.054(11)
N6 0.095(13) 0.123(16) 0.108(13) -0.080(12) 0.022(9) -0.052(11)
C99 0.070(12) 0.080(14) 0.042(9) -0.019(9) 0.022(8) -0.046(10)
C100 0.077(12) 0.041(9) 0.049(9) -0.008(7) 0.016(8) -0.023(8)
N7 0.113(14) 0.177(19) 0.059(10) -0.029(11) -0.010(9) -0.085(13)
C101 0.041(9) 0.075(12) 0.053(10) -0.004(9) -0.013(8) -0.031(9)
C102 0.058(10) 0.042(9) 0.044(9) 0.003(7) -0.009(7) -0.022(8)
N8 0.099(14) 0.091(13) 0.121(14) -0.015(10) -0.028(11) -0.020(11)
C103 0.077(15) 0.053(12) 0.104(15) -0.013(11) -0.024(11) -0.010(11)
C104 0.059(14) 0.057(14) 0.23(3) -0.042(15) -0.009(15) -0.008(11)
N9 0.038(8) 0.086(11) 0.079(10) -0.022(8) -0.008(7) -0.009(8)
C105 0.025(8) 0.053(10) 0.047(9) -0.013(8) 0.010(7) -0.006(7)
C106 0.064(11) 0.064(11) 0.058(10) -0.014(8) -0.001(8) -0.030(9)
N10 0.077(10) 0.087(12) 0.061(9) -0.031(8) 0.000(7) -0.044(9)
C107 0.030(7) 0.063(11) 0.029(7) -0.018(7) 0.005(6) -0.023(8)
C108 0.046(9) 0.055(10) 0.069(10) -0.004(8) -0.016(8) -0.024(8)

loop_
_atom_type_symbol
_atom_type_description
_atom_type_scat_dispersion_real
_atom_type_scat_dispersion_imag
_atom_type_scat_source
C C 0.0033 0.0016 'International Tables Vol C Tables 4.2.6.8 and 6.1.1.4'
H H 0.0000 0.0000 'International Tables Vol C Tables 4.2.6.8 and 6.1.1.4'
O O 0.0106 0.0060 'International Tables Vol C Tables 4.2.6.8 and 6.1.1.4'
N N 0.0061 0.0033 'International Tables Vol C Tables 4.2.6.8 and 6.1.1.4'
W W -0.8490 6.8722 'International Tables Vol C Tables 4.2.6.8 and 6.1.1.4'
Na Na 0.0362 0.0249 'International Tables Vol C Tables 4.2.6.8 and 6.1.1.4'

loop_
_geom_angle_atom_site_label_1
_geom_angle_atom_site_label_2
_geom_angle_atom_site_label_3
_geom_angle
O3 W1 O1 160.8(3)
O3 W1 O4 87.1(3)
O1 W1 O4 95.6(3)
O3 W1 O2 88.8(3)
O1 W1 O2 83.2(3)
O4 W1 O2 163.4(3)
O3 W1 W2 105.94(19)
O1 W1 W2 93.08(19)
O4 W1 W2 90.69(19)
O2 W1 W2 105.95(18)
O7 W2 O8 88.1(3)
O7 W2 O6 87.1(3)
O8 W2 O6 163.3(3)
O7 W2 O5 159.7(3)
O8 W2 O5 97.8(3)
O6 W2 O5 81.7(3)
O7 W2 W1 106.17(19)
O8 W2 W1 92.25(18)
O6 W2 W1 104.49(19)
O5 W2 W1 93.10(18)
C1 O1 W1 139.0(6)
C12 O2 W1 128.9(6)
C12 O2 Na1 111.3(6)
W1 O2 Na1 116.5(3)
C23 O3 W1 129.4(6)
C34 O4 W1 115.4(6)
C34 O4 Na2 117.9(6)
W1 O4 Na2 123.2(3)
C45 O5 W2 140.8(6)
C56 O6 W2 135.4(6)
C56 O6 Na2 105.4(6)
W2 O6 Na2 116.0(3)
C67 O7 W2 125.2(6)
C78 O8 W2 108.6(6)
C78 O8 Na1 126.5(6)
W2 O8 Na1 121.5(3)
O1 C1 C6 117.4(9)
O1 C1 C2 121.5(9)
C6 C1 C2 120.9(9)
O1 C1 Na1 96.5(6)
C6 C1 Na1 83.8(6)
C2 C1 Na1 93.5(6)
C3 C2 C1 115.9(10)
C3 C2 C88 119.3(9)
C1 C2 C88 124.8(10)
C4 C3 C2 125.4(10)
C3 C4 C5 114.9(10)
C3 C4 C7 123.4(10)
C5 C4 C7 121.7(10)
C6 C5 C4 123.1(10)
C5 C6 C1 119.8(9)
C5 C6 C11 119.3(9)
C1 C6 C11 120.6(9)
C10 C7 C8 109.8(12)
C10 C7 C4 113.9(10)
C8 C7 C4 110.4(11)
C10 C7 C9 108.8(12)
C8 C7 C9 106.3(12)
C4 C7 C9 107.4(11)
C6 C11 C13 119.2(9)
O2 C12 C13 122.4(9)
O2 C12 C17 120.6(9)
C13 C12 C17 117.0(9)
O2 C12 Na1 44.8(4)
C13 C12 Na1 104.2(6)
C17 C12 Na1 120.8(7)
C14 C13 C12 119.6(9)
C14 C13 C11 119.1(9)
C12 C13 C11 121.0(9)
C15 C14 C13 122.9(10)
C14 C15 C16 117.3(10)
C14 C15 C18 122.0(10)
C16 C15 C18 120.5(10)
C17 C16 C15 121.8(10)
C16 C17 C12 120.5(9)
C16 C17 C22 120.2(9)
C12 C17 C22 118.7(9)
C21 C18 C15 113.8(10)
C21 C18 C20 108.2(11)
C15 C18 C20 109.7(9)
C21 C18 C19 107.4(10)
C15 C18 C19 109.4(10)
C20 C18 C19 108.1(11)
C17 C22 C24 105.9(8)
O3 C23 C24 120.2(10)
O3 C23 C28 120.6(9)
C24 C23 C28 119.1(9)
C23 C24 C25 120.6(10)
C23 C24 C22 120.0(9)
C25 C24 C22 119.1(9)
C26 C25 C24 121.5(10)
C27 C26 C25 117.6(10)
C27 C26 C29 121.3(10)
C25 C26 C29 121.0(10)
C26 C27 C28 122.4(11)
C27 C28 C23 118.6(10)
C27 C28 C33 119.3(10)
C23 C28 C33 122.0(9)
C32X C29 C30X 112(3)
C31 C29 C32 112.8(13)
C32X C29 C26 111(2)
C31 C29 C26 111.7(12)
C30X C29 C26 112(2)
C32 C29 C26 114.1(11)
C31 C29 C30 105.4(14)
C32 C29 C30 104.2(13)
C26 C29 C30 107.7(11)
C32X C29 C31X 119(3)
C30X C29 C31X 99(3)
C26 C29 C31X 103(2)
C28 C33 C35 118.3(9)
O4 C34 C39 117.5(9)
O4 C34 C35 120.4(9)
C39 C34 C35 121.8(10)
C36 C35 C34 115.9(10)
C36 C35 C33 123.5(9)
C34 C35 C33 120.3(10)
C37 C36 C35 123.7(10)
C36 C37 C38 118.2(10)
C36 C37 C40 118.2(9)
C38 C37 C40 123.5(10)
C39 C38 C37 120.1(10)
C34 C39 C38 119.8(10)
C34 C39 C44 119.1(9)
C38 C39 C44 121.0(9)
C42 C40 C43 109.2(9)
C42 C40 C37 110.7(9)
C43 C40 C37 111.3(10)
C42 C40 C41 108.0(10)
C43 C40 C41 106.4(9)
C37 C40 C41 111.1(9)
C46 C44 C39 113.5(8)
O5 C45 C50 119.2(9)
O5 C45 C46 121.8(9)
C50 C45 C46 119.0(9)
O5 C45 Na2 95.9(5)
C50 C45 Na2 81.1(6)
C46 C45 Na2 94.9(6)
C47 C46 C45 116.9(9)
C47 C46 C44 117.0(10)
C45 C46 C44 126.1(9)
C48 C47 C46 124.6(10)
C49 C48 C47 116.2(10)
C49 C48 C51 123.8(10)
C47 C48 C51 119.7(10)
C50 C49 C48 121.6(10)
C49 C50 C45 121.7(10)
C49 C50 C55 117.0(10)
C45 C50 C55 120.9(9)
C49 C50 Na2 101.9(7)
C45 C50 Na2 72.1(6)
C55 C50 Na2 102.9(6)
C52 C51 C53 108.4(10)
C52 C51 C48 109.1(10)
C53 C51 C48 112.2(10)
C52 C51 C54 109.5(10)
C53 C51 C54 107.0(10)
C48 C51 C54 110.7(9)
C57 C55 C50 120.0(9)
O6 C56 C61 120.1(10)
O6 C56 C57 118.8(10)
C61 C56 C57 121.1(10)
O6 C56 Na2 47.8(5)
C61 C56 Na2 120.4(7)
C57 C56 Na2 99.5(7)
C56 C57 C58 115.4(10)
C56 C57 C55 122.2(10)
C58 C57 C55 122.3(10)
C59 C58 C57 125.0(10)
C60 C59 C58 115.7(10)
C60 C59 C62 121.6(10)
C58 C59 C62 122.7(10)
C59 C60 C61 122.1(10)
C56 C61 C60 119.5(10)
C56 C61 C66 119.7(10)
C60 C61 C66 119.8(9)
C63 C62 C59 115.2(11)
C63 C62 C64 109.4(12)
C59 C62 C64 109.1(10)
C63 C62 C65 106.8(11)
C59 C62 C65 108.8(10)
C64 C62 C65 107.2(13)
C68 C66 C61 105.3(8)
O7 C67 C68 119.4(10)
O7 C67 C72 123.2(10)
C68 C67 C72 117.0(9)
C69 C68 C67 120.1(10)
C69 C68 C66 119.5(9)
C67 C68 C66 119.9(9)
C68 C69 C70 123.3(10)
C71 C70 C69 114.5(10)
C71 C70 C73 124.4(10)
C69 C70 C73 121.1(10)
C72 C71 C70 125.2(11)
C71 C72 C67 119.7(10)
C71 C72 C77 120.8(10)
C67 C72 C77 119.5(9)
C70 C73 C75 114.7(10)
C70 C73 C74 111.5(10)
C75 C73 C74 107.4(10)
C70 C73 C76 108.7(9)
C75 C73 C76 107.8(10)
C74 C73 C76 106.4(10)
C72 C77 C79 118.1(9)
O8 C78 C79 122.2(9)
O8 C78 C83 115.7(9)
C79 C78 C83 122.0(10)
C80 C79 C78 118.3(10)
C80 C79 C77 122.2(10)
C78 C79 C77 119.1(9)
C79 C80 C81 123.5(11)
C80 C81 C82 117.0(10)
C80 C81 C84 122.6(11)
C82 C81 C84 120.5(11)
C83 C82 C81 122.7(11)
C82 C83 C78 116.2(10)
C82 C83 C88 123.6(10)
C78 C83 C88 120.0(9)
C87X C84 C86X 114(3)
C86 C84 C85 110.8(15)
C87X C84 C81 114(2)
C86X C84 C81 115.2(19)
C86 C84 C81 109.0(13)
C85 C84 C81 108.4(12)
C87X C84 C85X 102(3)
C86X C84 C85X 105(3)
C81 C84 C85X 105(2)
C86 C84 C87 108.9(14)
C85 C84 C87 106.7(15)
C81 C84 C87 113.0(12)
C83 C88 C2 116.2(9)
O2 Na1 O8 85.1(3)
O2 Na1 N1 97.1(3)
O8 Na1 N1 162.6(4)
O2 Na1 N3 165.8(4)
O8 Na1 N3 85.8(3)
N1 Na1 N3 88.5(4)
O2 Na1 N2 89.8(3)
O8 Na1 N2 102.9(3)
N1 Na1 N2 94.3(4)
N3 Na1 N2 102.9(4)
O2 Na1 C12 23.9(2)
O8 Na1 C12 108.1(3)
N1 Na1 C12 73.2(3)
N3 Na1 C12 158.0(4)
N2 Na1 C12 90.8(3)
O2 Na1 C1 65.8(3)
O8 Na1 C1 62.6(3)
N1 Na1 C1 102.5(4)
N3 Na1 C1 100.3(4)
N2 Na1 C1 151.7(3)
C12 Na1 C1 72.8(3)
O6 Na2 O4 86.6(3)
O6 Na2 N4 170.2(4)
O4 Na2 N4 99.4(4)
O6 Na2 N5 89.4(3)
O4 Na2 N5 118.0(4)
N4 Na2 N5 94.7(4)
O6 Na2 C45 69.7(3)
O4 Na2 C45 65.8(3)
N4 Na2 C45 105.5(4)
N5 Na2 C45 158.8(4)
O6 Na2 C56 26.8(2)
O4 Na2 C56 113.0(3)
N4 Na2 C56 145.4(4)
N5 Na2 C56 81.0(4)
C45 Na2 C56 78.7(3)
O6 Na2 C50 69.4(3)
O4 Na2 C50 92.6(3)
N4 Na2 C50 102.3(4)
N5 Na2 C50 142.1(4)
C45 Na2 C50 26.8(3)
C56 Na2 C50 65.8(3)
C89 N1 Na1 167.5(11)
N1 C89 C90 178.8(16)
C91 N2 Na1 141.4(10)
N2 C91 C92 177.3(14)
C93 N3 Na1 154.9(12)
N3 C93 C94 178(2)
C95 N4 Na2 153.0(12)
N4 C95 C96 179.3(18)
C97 N5 Na2 132.0(12)
N5 C97 C98 180(2)
N6 C99 C100 178.5(18)
N7 C101 C102 177.1(17)
C104 C103 N8 177(3)
N9 C105 C106 177.9(17)
N10 C107 C108 179.4(15)

loop_
_geom_bond_atom_site_label_1
_geom_bond_atom_site_label_2
_geom_bond_distance
W1 O3 1.965(6)
W1 O1 1.986(7)
W1 O4 1.995(7)
W1 O2 2.008(6)
W1 W2 2.2976(6)
W2 O7 1.977(7)
W2 O8 1.996(6)
W2 O6 2.002(7)
W2 O5 2.012(7)
O1 C1 1.378(11)
O2 C12 1.352(11)
O2 Na1 2.355(8)
O3 C23 1.362(11)
O4 C34 1.358(11)
O4 Na2 2.282(8)
O5 C45 1.341(11)
O6 C56 1.381(12)
O6 Na2 2.268(8)
O7 C67 1.335(11)
O8 C78 1.387(11)
O8 Na1 2.386(8)
C1 C6 1.385(13)
C1 C2 1.418(14)
C1 Na1 3.130(11)
C2 C3 1.409(15)
C2 C88 1.498(13)
C3 C4 1.394(14)
C4 C5 1.403(14)
C4 C7 1.518(15)
C5 C6 1.383(14)
C6 C11 1.507(13)
C7 C10 1.511(16)
C7 C8 1.515(18)
C7 C9 1.535(18)
C11 C13 1.513(14)
C12 C13 1.429(14)
C12 C17 1.432(13)
C12 Na1 3.112(11)
C13 C14 1.394(13)
C14 C15 1.391(14)
C15 C16 1.406(14)
C15 C18 1.528(14)
C16 C17 1.386(13)
C17 C22 1.529(13)
C18 C21 1.487(16)
C18 C20 1.555(16)
C18 C19 1.556(16)
C22 C24 1.537(13)
C23 C24 1.384(14)
C23 C28 1.413(14)
C24 C25 1.396(13)
C25 C26 1.392(14)
C26 C27 1.386(15)
C26 C29 1.533(14)
C27 C28 1.409(14)
C28 C33 1.519(14)
C29 C32X 1.41(5)
C29 C31 1.47(2)
C29 C30X 1.51(5)
C29 C32 1.52(2)
C29 C30 1.59(2)
C29 C31X 1.62(5)
C33 C35 1.519(14)
C34 C39 1.364(13)
C34 C35 1.431(13)
C35 C36 1.406(14)
C36 C37 1.374(14)
C37 C38 1.412(13)
C37 C40 1.520(14)
C38 C39 1.409(14)
C39 C44 1.520(13)
C40 C42 1.511(15)
C40 C43 1.518(14)
C40 C41 1.550(16)
C44 C46 1.503(13)
C45 C50 1.396(13)
C45 C46 1.423(13)
C45 Na2 2.945(10)
C46 C47 1.410(14)
C47 C48 1.398(14)
C48 C49 1.392(14)
C48 C51 1.530(15)
C49 C50 1.388(14)
C50 C55 1.506(14)
C50 Na2 3.059(11)
C51 C52 1.516(15)
C51 C53 1.524(15)
C51 C54 1.549(15)
C55 C57 1.470(14)
C56 C61 1.384(14)
C56 C57 1.394(14)
C56 Na2 2.951(12)
C57 C58 1.425(14)
C58 C59 1.388(14)
C59 C60 1.384(14)
C59 C62 1.516(14)
C60 C61 1.403(13)
C61 C66 1.535(13)
C62 C63 1.486(16)
C62 C64 1.517(18)
C62 C65 1.574(17)
C66 C68 1.520(14)
C67 C68 1.412(14)
C67 C72 1.441(14)
C68 C69 1.381(14)
C69 C70 1.422(14)
C70 C71 1.381(14)
C70 C73 1.500(15)
C71 C72 1.358(14)
C72 C77 1.524(14)
C73 C75 1.512(15)
C73 C74 1.545(16)
C73 C76 1.563(16)
C77 C79 1.549(14)
C78 C79 1.394(14)
C78 C83 1.409(14)
C79 C80 1.361(13)
C80 C81 1.382(15)
C81 C82 1.404(15)
C81 C84 1.529(15)
C82 C83 1.404(14)
C83 C88 1.493(14)
C84 C87X 1.48(5)
C84 C86X 1.51(4)
C84 C86 1.51(2)
C84 C85 1.52(2)
C84 C85X 1.54(5)
C84 C87 1.57(2)
Na1 N1 2.437(13)
Na1 N3 2.449(12)
Na1 N2 2.474(12)
Na2 N4 2.397(13)
Na2 N5 2.469(14)
N1 C89 1.137(15)
C89 C90 1.432(17)
N2 C91 1.122(15)
C91 C92 1.474(18)
N3 C93 1.177(19)
C93 C94 1.46(2)
N4 C95 1.102(15)
C95 C96 1.444(18)
N5 C97 1.135(17)
C97 C98 1.46(2)
N6 C99 1.120(18)
C99 C100 1.48(2)
N7 C101 1.137(17)
C101 C102 1.446(18)
N8 C103 1.45(2)
C103 C104 1.08(2)
N9 C105 1.122(17)
C105 C106 1.433(19)
N10 C107 1.126(16)
C107 C108 1.431(18)
